data_4324240
loop_
_publ_author_name
'Lani A. Seaman'
'Skye Fortier'
'Guang Wu'
'Trevor W. Hayton'

_publ_contact_author_email hayton@chem.ucsb.edu
_publ_contact_author_name 'Trevor W. Hayton'
_publ_section_title
;
 Comparison of the Redox Chemistry of Primary and Secondary Amides of
 U(IV): Isolation of a U(VI) Bis(imido) Complex or a Homoleptic U(VI)
 Amido Complex
;
_journal_name_full 'Inorganic Chemistry'
_journal_page_first 636
_journal_page_last 646
_journal_paper_doi 10.1021/ic101847b
_journal_volume 50
_journal_year 2011
_chemical_formula_sum 'C30 H60 N6 U'
_chemical_formula_weight 742.87
_chemical_name_systematic
; 
 Uranium(VI) Piperidide 
;
_space_group_IT_number 14
_symmetry_cell_setting monoclinic
_symmetry_space_group_name_Hall '-P 2ybc'
_symmetry_space_group_name_H-M 'P 1 21/c 1'
_atom_sites_solution_hydrogens geom
_atom_sites_solution_primary direct
_atom_sites_solution_secondary difmap
_audit_creation_method SHELXL-97
_cell_angle_alpha 90.00
_cell_angle_beta 100.896(2)
_cell_angle_gamma 90.00
_cell_formula_units_Z 4
_cell_length_a 10.3860(13)
_cell_length_b 17.154(2)
_cell_length_c 17.858(2)
_cell_measurement_temperature 150(2)
_cell_volume 3124.2(6)
_computing_structure_refinement 'SHELXL-97 (Sheldrick, 1997)'
_computing_structure_solution 'SHELXS-97 (Sheldrick, 1990)'
_diffrn_ambient_temperature 150(2)
_diffrn_measured_fraction_theta_full 0.987
_diffrn_measured_fraction_theta_max 0.987
_diffrn_measurement_device_type 'CCD area detector'
_diffrn_measurement_method 'omega scan'
_diffrn_radiation_monochromator graphite
_diffrn_radiation_source 'fine-focus sealed tube'
_diffrn_radiation_type MoK\a
_diffrn_radiation_wavelength 0.71073
_diffrn_reflns_av_R_equivalents 0.0932
_diffrn_reflns_av_sigmaI/netI 0.0736
_diffrn_reflns_limit_h_max 12
_diffrn_reflns_limit_h_min -12
_diffrn_reflns_limit_k_max 21
_diffrn_reflns_limit_k_min -20
_diffrn_reflns_limit_l_max 22
_diffrn_reflns_limit_l_min -20
_diffrn_reflns_number 25724
_diffrn_reflns_theta_full 26.37
_diffrn_reflns_theta_max 26.37
_diffrn_reflns_theta_min 1.66
_exptl_absorpt_coefficient_mu 5.223
_exptl_absorpt_correction_T_max 0.360
_exptl_absorpt_correction_T_min 0.198
_exptl_absorpt_correction_type empirical
_exptl_absorpt_process_details 'psi scan'
_exptl_crystal_colour black
_exptl_crystal_density_diffrn 1.579
_exptl_crystal_description block
_exptl_crystal_F_000 1496
_exptl_crystal_size_max 0.3
_exptl_crystal_size_mid 0.3
_exptl_crystal_size_min 0.2
_refine_diff_density_max 3.235
_refine_diff_density_min -1.371
_refine_diff_density_rms 0.151
_refine_ls_extinction_method none
_refine_ls_goodness_of_fit_ref 1.020
_refine_ls_hydrogen_treatment constr
_refine_ls_matrix_type full
_refine_ls_number_parameters 334
_refine_ls_number_reflns 6295
_refine_ls_number_restraints 0
_refine_ls_restrained_S_all 1.020
_refine_ls_R_factor_all 0.0628
_refine_ls_R_factor_gt 0.0364
_refine_ls_shift/su_max 0.002
_refine_ls_shift/su_mean 0.000
_refine_ls_structure_factor_coef Fsqd
_refine_ls_weighting_details 'calc w=1/[\s^2^(Fo^2^)+(0.0317P)^2^+0.0000P] where P=(Fo^2^+2Fc^2^)/3'
_refine_ls_weighting_scheme calc
_refine_ls_wR_factor_gt 0.0778
_refine_ls_wR_factor_ref 0.0865
_reflns_number_gt 4418
_reflns_number_total 6295
_reflns_threshold_expression >2sigma(I)
_cod_data_source_file ic101847b_si_002_6.cif
_cod_data_source_block Complex_6
_cod_original_cell_volume 3124.4(7)
_cod_database_code 4324240

loop_
_symmetry_equiv_pos_as_xyz
'x, y, z'
'-x, y+1/2, -z+1/2'
'-x, -y, -z'
'x, -y-1/2, z-1/2'

loop_
_atom_site_label
_atom_site_type_symbol
_atom_site_fract_x
_atom_site_fract_y
_atom_site_fract_z
_atom_site_U_iso_or_equiv
_atom_site_adp_type
_atom_site_occupancy
_atom_site_symmetry_multiplicity
_atom_site_calc_flag
_atom_site_refinement_flags
C27 C -0.1687(6) 0.6052(3) 0.1057(4) 0.0473(19) Uani 1 1 d .
H27A H -0.1808 0.5830 0.1538 0.057 Uiso 1 1 calc R
H27B H -0.2058 0.5693 0.0653 0.057 Uiso 1 1 calc R
C29 C -0.1711(6) 0.7414(3) 0.1513(4) 0.0452(18) Uani 1 1 d .
H29A H -0.2109 0.7923 0.1408 0.054 Uiso 1 1 calc R
H29B H -0.1815 0.7259 0.2021 0.054 Uiso 1 1 calc R
C28 C -0.2404(6) 0.6827(3) 0.0932(4) 0.0467(19) Uani 1 1 d .
H28A H -0.3307 0.6763 0.0993 0.056 Uiso 1 1 calc R
H28B H -0.2406 0.7014 0.0419 0.056 Uiso 1 1 calc R
U1 U 0.240252(19) 0.656905(10) 0.232526(13) 0.02463(8) Uani 1 1 d .
N2 N 0.1848(5) 0.7440(3) 0.3118(3) 0.0357(13) Uani 1 1 d .
N1 N 0.1567(4) 0.5612(2) 0.2912(3) 0.0245(10) Uani 1 1 d .
N3 N 0.3251(5) 0.7466(3) 0.1676(3) 0.0342(12) Uani 1 1 d .
N6 N 0.0390(5) 0.6715(2) 0.1622(3) 0.0326(13) Uani 1 1 d .
N5 N 0.4387(5) 0.6507(2) 0.3092(3) 0.0277(11) Uani 1 1 d .
N4 N 0.2940(5) 0.5672(2) 0.1528(3) 0.0305(11) Uani 1 1 d .
C1 C 0.2463(6) 0.4988(3) 0.3262(3) 0.0272(13) Uani 1 1 d .
H1A H 0.3358 0.5134 0.3242 0.033 Uiso 1 1 calc R
H1B H 0.2262 0.4512 0.2971 0.033 Uiso 1 1 calc R
C4 C 0.0012(6) 0.5246(3) 0.3752(4) 0.0358(15) Uani 1 1 d .
H4A H -0.0881 0.5073 0.3739 0.043 Uiso 1 1 calc R
H4B H 0.0141 0.5728 0.4040 0.043 Uiso 1 1 calc R
C17 C 0.4883(6) 0.5151(3) 0.1050(4) 0.0385(16) Uani 1 1 d .
H17A H 0.5433 0.5170 0.1553 0.046 Uiso 1 1 calc R
H17B H 0.5435 0.5243 0.0677 0.046 Uiso 1 1 calc R
C20 C 0.2318(6) 0.4902(3) 0.1363(4) 0.0327(14) Uani 1 1 d .
H20A H 0.1808 0.4906 0.0848 0.039 Uiso 1 1 calc R
H20B H 0.1717 0.4814 0.1709 0.039 Uiso 1 1 calc R
C2 C 0.2348(6) 0.4841(3) 0.4086(3) 0.0342(15) Uani 1 1 d .
H2A H 0.2934 0.4421 0.4291 0.041 Uiso 1 1 calc R
H2B H 0.2614 0.5306 0.4385 0.041 Uiso 1 1 calc R
C23 C 0.6919(6) 0.6635(3) 0.4121(4) 0.0365(15) Uani 1 1 d .
H23A H 0.7096 0.6105 0.4300 0.044 Uiso 1 1 calc R
H23B H 0.7645 0.6960 0.4360 0.044 Uiso 1 1 calc R
C5 C 0.0213(5) 0.5394(3) 0.2951(4) 0.0325(14) Uani 1 1 d .
H5A H -0.0021 0.4927 0.2649 0.039 Uiso 1 1 calc R
H5B H -0.0372 0.5808 0.2728 0.039 Uiso 1 1 calc R
C12 C 0.2279(6) 0.8472(3) 0.0748(4) 0.0386(15) Uani 1 1 d .
H12A H 0.1652 0.8620 0.1062 0.046 Uiso 1 1 calc R
H12B H 0.1871 0.8550 0.0218 0.046 Uiso 1 1 calc R
C14 C 0.4194(7) 0.8799(3) 0.1735(4) 0.0429(17) Uani 1 1 d .
H14A H 0.3672 0.8984 0.2096 0.052 Uiso 1 1 calc R
H14B H 0.5020 0.9080 0.1833 0.052 Uiso 1 1 calc R
C15 C 0.4462(6) 0.7944(3) 0.1866(4) 0.0361(15) Uani 1 1 d .
H15A H 0.5082 0.7774 0.1556 0.043 Uiso 1 1 calc R
H15B H 0.4860 0.7861 0.2397 0.043 Uiso 1 1 calc R
C24 C 0.6801(6) 0.6661(3) 0.3259(4) 0.0383(16) Uani 1 1 d .
H24A H 0.6770 0.7199 0.3091 0.046 Uiso 1 1 calc R
H24B H 0.7568 0.6419 0.3121 0.046 Uiso 1 1 calc R
C3 C 0.0963(6) 0.4630(3) 0.4150(4) 0.0364(15) Uani 1 1 d .
H3A H 0.0894 0.4596 0.4683 0.044 Uiso 1 1 calc R
H3B H 0.0739 0.4125 0.3917 0.044 Uiso 1 1 calc R
C25 C 0.5587(6) 0.6243(3) 0.2862(4) 0.0356(15) Uani 1 1 d .
H25A H 0.5500 0.6315 0.2316 0.043 Uiso 1 1 calc R
H25B H 0.5692 0.5689 0.2967 0.043 Uiso 1 1 calc R
C11 C 0.2635(6) 0.7625(3) 0.0879(4) 0.0364(15) Uani 1 1 d .
H11A H 0.1849 0.7310 0.0745 0.044 Uiso 1 1 calc R
H11B H 0.3233 0.7474 0.0548 0.044 Uiso 1 1 calc R
C16 C 0.3845(6) 0.5786(3) 0.0984(4) 0.0354(15) Uani 1 1 d .
H16A H 0.4273 0.6288 0.1080 0.042 Uiso 1 1 calc R
H16B H 0.3341 0.5791 0.0468 0.042 Uiso 1 1 calc R
C13 C 0.3488(6) 0.8983(3) 0.0943(4) 0.0394(16) Uani 1 1 d .
H13A H 0.4063 0.8890 0.0583 0.047 Uiso 1 1 calc R
H13B H 0.3234 0.9528 0.0910 0.047 Uiso 1 1 calc R
C8 C 0.0944(6) 0.8778(3) 0.3893(4) 0.0471(19) Uani 1 1 d .
H8A H 0.0470 0.9267 0.3861 0.057 Uiso 1 1 calc R
H8B H 0.1305 0.8674 0.4425 0.057 Uiso 1 1 calc R
C18 C 0.4259(6) 0.4348(3) 0.0919(4) 0.0399(16) Uani 1 1 d .
H18A H 0.3817 0.4299 0.0392 0.048 Uiso 1 1 calc R
H18B H 0.4934 0.3950 0.1019 0.048 Uiso 1 1 calc R
C21 C 0.4509(6) 0.6453(3) 0.3924(4) 0.0376(16) Uani 1 1 d .
H21A H 0.4610 0.5911 0.4078 0.045 Uiso 1 1 calc R
H21B H 0.3713 0.6648 0.4067 0.045 Uiso 1 1 calc R
C6 C 0.0746(6) 0.7366(3) 0.3529(4) 0.0451(17) Uani 1 1 d .
H6A H 0.1083 0.7190 0.4045 0.054 Uiso 1 1 calc R
H6B H 0.0144 0.6972 0.3280 0.054 Uiso 1 1 calc R
C30 C -0.0265(6) 0.7461(3) 0.1483(4) 0.0385(16) Uani 1 1 d .
H30A H -0.0167 0.7651 0.0985 0.046 Uiso 1 1 calc R
H30B H 0.0154 0.7833 0.1861 0.046 Uiso 1 1 calc R
C22 C 0.5675(6) 0.6917(4) 0.4341(4) 0.0382(15) Uani 1 1 d .
H22A H 0.5551 0.7465 0.4215 0.046 Uiso 1 1 calc R
H22B H 0.5737 0.6861 0.4887 0.046 Uiso 1 1 calc R
C10 C 0.2728(6) 0.8069(3) 0.3457(4) 0.0404(16) Uani 1 1 d .
H10A H 0.3443 0.8116 0.3180 0.048 Uiso 1 1 calc R
H10B H 0.3102 0.7934 0.3981 0.048 Uiso 1 1 calc R
C19 C 0.3290(6) 0.4228(3) 0.1437(4) 0.0397(16) Uani 1 1 d .
H19A H 0.3753 0.4191 0.1961 0.048 Uiso 1 1 calc R
H19B H 0.2819 0.3743 0.1307 0.048 Uiso 1 1 calc R
C26 C -0.0257(6) 0.6150(3) 0.1063(4) 0.0455(18) Uani 1 1 d .
H26A H 0.0171 0.5648 0.1169 0.055 Uiso 1 1 calc R
H26B H -0.0142 0.6312 0.0560 0.055 Uiso 1 1 calc R
C9 C 0.2044(7) 0.8833(3) 0.3444(5) 0.051(2) Uani 1 1 d .
H9A H 0.1687 0.8979 0.2921 0.062 Uiso 1 1 calc R
H9B H 0.2663 0.9232 0.3664 0.062 Uiso 1 1 calc R
C7 C 0.0005(7) 0.8115(4) 0.3563(5) 0.053(2) Uani 1 1 d .
H7A H -0.0648 0.8043 0.3880 0.064 Uiso 1 1 calc R
H7B H -0.0446 0.8255 0.3055 0.064 Uiso 1 1 calc R

loop_
_atom_site_aniso_label
_atom_site_aniso_U_11
_atom_site_aniso_U_22
_atom_site_aniso_U_33
_atom_site_aniso_U_23
_atom_site_aniso_U_13
_atom_site_aniso_U_12
C27 0.038(4) 0.042(4) 0.052(5) 0.000(3) -0.017(4) -0.001(3)
C29 0.026(4) 0.035(3) 0.073(5) 0.002(3) 0.007(4) 0.003(3)
C28 0.026(4) 0.043(3) 0.069(5) 0.010(3) 0.003(4) -0.001(3)
U1 0.01584(11) 0.02138(10) 0.03570(14) 0.00249(10) 0.00238(8) -0.00093(9)
N2 0.029(3) 0.027(2) 0.049(4) 0.001(2) 0.002(3) -0.004(2)
N1 0.021(2) 0.022(2) 0.031(3) -0.0024(19) 0.007(2) -0.0002(18)
N3 0.032(3) 0.030(2) 0.040(3) 0.001(2) 0.005(3) 0.000(2)
N6 0.030(3) 0.026(3) 0.036(3) 0.008(2) -0.006(2) -0.0031(19)
N5 0.025(3) 0.033(2) 0.025(3) 0.002(2) 0.002(2) -0.001(2)
N4 0.023(3) 0.030(2) 0.039(3) 0.004(2) 0.006(2) -0.003(2)
C1 0.025(3) 0.022(3) 0.036(4) -0.002(2) 0.009(3) -0.002(2)
C4 0.028(3) 0.029(3) 0.053(4) 0.009(3) 0.016(3) 0.001(3)
C17 0.031(4) 0.046(4) 0.040(4) -0.007(3) 0.008(3) 0.003(3)
C20 0.027(3) 0.036(3) 0.034(4) 0.000(3) 0.004(3) -0.003(2)
C2 0.028(3) 0.036(3) 0.035(4) 0.004(3) -0.005(3) 0.001(3)
C23 0.021(3) 0.038(3) 0.047(4) 0.005(3) -0.001(3) -0.004(3)
C5 0.025(3) 0.026(3) 0.046(4) 0.000(3) 0.008(3) -0.003(2)
C12 0.032(4) 0.041(3) 0.040(4) 0.002(3) 0.001(3) 0.002(3)
C14 0.044(4) 0.037(3) 0.047(5) 0.003(3) 0.007(4) -0.011(3)
C15 0.024(3) 0.042(3) 0.040(4) 0.008(3) 0.000(3) -0.004(3)
C24 0.022(3) 0.045(4) 0.046(4) -0.002(3) 0.001(3) 0.000(3)
C3 0.041(4) 0.031(3) 0.040(4) 0.006(3) 0.014(3) 0.000(3)
C25 0.029(4) 0.036(3) 0.039(4) -0.001(3) -0.001(3) 0.005(3)
C11 0.038(4) 0.037(3) 0.033(4) 0.000(3) 0.001(3) -0.006(3)
C16 0.033(4) 0.035(3) 0.039(4) 0.001(3) 0.006(3) 0.000(3)
C13 0.041(4) 0.032(3) 0.043(4) 0.007(3) 0.001(3) -0.002(3)
C8 0.031(4) 0.030(3) 0.081(6) -0.016(3) 0.011(4) 0.005(3)
C18 0.028(4) 0.039(3) 0.050(4) -0.008(3) 0.001(3) 0.007(3)
C21 0.028(3) 0.045(4) 0.039(4) -0.001(3) 0.003(3) -0.002(3)
C6 0.035(4) 0.041(4) 0.063(5) -0.005(3) 0.018(4) -0.008(3)
C30 0.029(3) 0.030(3) 0.053(5) -0.001(3) -0.001(3) 0.000(3)
C22 0.035(4) 0.041(3) 0.037(4) -0.004(3) 0.005(3) -0.003(3)
C10 0.031(4) 0.032(3) 0.056(5) -0.005(3) 0.005(3) -0.005(3)
C19 0.031(4) 0.036(3) 0.049(4) 0.005(3) 0.000(3) 0.003(3)
C26 0.030(4) 0.034(3) 0.067(5) -0.005(3) -0.007(4) 0.003(3)
C9 0.041(4) 0.029(3) 0.085(6) -0.001(3) 0.013(4) 0.000(3)
C7 0.031(4) 0.046(4) 0.085(6) -0.012(4) 0.018(4) 0.000(3)

loop_
_atom_type_symbol
_atom_type_description
_atom_type_scat_dispersion_real
_atom_type_scat_dispersion_imag
_atom_type_scat_source
C C 0.0033 0.0016 'International Tables Vol C Tables 4.2.6.8 and 6.1.1.4'
H H 0.0000 0.0000 'International Tables Vol C Tables 4.2.6.8 and 6.1.1.4'
N N 0.0061 0.0033 'International Tables Vol C Tables 4.2.6.8 and 6.1.1.4'
U U -9.6767 9.6646 'International Tables Vol C Tables 4.2.6.8 and 6.1.1.4'

loop_
_geom_angle_atom_site_label_1
_geom_angle_atom_site_label_2
_geom_angle_atom_site_label_3
_geom_angle
C26 C27 C28 111.3(5)
C30 C29 C28 110.8(6)
C27 C28 C29 108.8(5)
N3 U1 N2 92.50(18)
N3 U1 N1 175.97(16)
N2 U1 N1 91.47(17)
N3 U1 N4 88.43(17)
N2 U1 N4 179.01(16)
N1 U1 N4 87.59(16)
N3 U1 N6 92.88(17)
N2 U1 N6 87.39(18)
N1 U1 N6 86.59(16)
N4 U1 N6 92.22(18)
N3 U1 N5 86.68(17)
N2 U1 N5 87.83(17)
N1 U1 N5 94.17(16)
N4 U1 N5 92.57(17)
N6 U1 N5 175.18(17)
C10 N2 C6 109.8(5)
C10 N2 U1 122.9(4)
C6 N2 U1 125.5(4)
C5 N1 C1 109.1(4)
C5 N1 U1 132.5(3)
C1 N1 U1 117.8(3)
C11 N3 C15 108.3(5)
C11 N3 U1 119.6(4)
C15 N3 U1 132.0(4)
C30 N6 C26 109.2(5)
C30 N6 U1 123.6(3)
C26 N6 U1 124.6(4)
C25 N5 C21 110.5(5)
C25 N5 U1 125.3(4)
C21 N5 U1 120.8(4)
C20 N4 C16 107.1(5)
C20 N4 U1 126.2(4)
C16 N4 U1 126.1(3)
N1 C1 C2 111.8(5)
C5 C4 C3 111.4(5)
C16 C17 C18 111.2(5)
N4 C20 C19 113.8(5)
C3 C2 C1 111.4(5)
C22 C23 C24 110.3(5)
N1 C5 C4 113.2(5)
C11 C12 C13 110.7(5)
C13 C14 C15 113.3(5)
N3 C15 C14 112.3(5)
C25 C24 C23 111.2(5)
C2 C3 C4 109.9(5)
N5 C25 C24 113.9(5)
N3 C11 C12 112.3(5)
N4 C16 C17 112.5(5)
C14 C13 C12 109.3(5)
C9 C8 C7 109.2(5)
C19 C18 C17 110.1(5)
N5 C21 C22 111.7(5)
N2 C6 C7 113.4(5)
N6 C30 C29 112.5(5)
C23 C22 C21 110.4(5)
N2 C10 C9 112.4(5)
C18 C19 C20 110.6(5)
N6 C26 C27 114.1(6)
C10 C9 C8 110.0(5)
C6 C7 C8 110.8(6)

loop_
_geom_bond_atom_site_label_1
_geom_bond_atom_site_label_2
_geom_bond_distance
C27 C26 1.493(9)
C27 C28 1.519(8)
C29 C30 1.516(8)
C29 C28 1.525(9)
U1 N3 2.208(5)
U1 N2 2.208(5)
U1 N1 2.211(4)
U1 N4 2.238(5)
U1 N6 2.239(5)
U1 N5 2.251(5)
N2 C10 1.468(7)
N2 C6 1.478(8)
N1 C5 1.470(7)
N1 C1 1.477(6)
N3 C11 1.471(8)
N3 C15 1.486(7)
N6 C30 1.449(7)
N6 C26 1.462(7)
N5 C25 1.456(7)
N5 C21 1.470(8)
N4 C20 1.475(6)
N4 C16 1.487(7)
C1 C2 1.520(8)
C4 C5 1.506(9)
C4 C3 1.527(8)
C17 C16 1.521(8)
C17 C18 1.521(8)
C20 C19 1.524(8)
C2 C3 1.509(8)
C23 C22 1.500(9)
C23 C24 1.521(10)
C12 C11 1.506(7)
C12 C13 1.517(8)
C14 C13 1.499(9)
C14 C15 1.503(8)
C24 C25 1.506(8)
C8 C9 1.517(9)
C8 C7 1.540(9)
C18 C19 1.505(9)
C21 C22 1.521(8)
C6 C7 1.504(8)
C10 C9 1.489(8)
